data_7122604
loop_
_publ_author_name
'Wei, Yong-Qin'
'Sun, Cai'
'Chen, Qing-Song'
'Wang, Ming-Sheng'
'Guo, Guo-Cong'

_publ_section_title
;
 Significant enhancement of conductance of a hybrid layered molybdate
 semiconductor by light or heat.
;
_journal_issue 100
_journal_name_full 'Chemical communications (Cambridge, England)'
_journal_page_first 14077
_journal_page_last 14080
_journal_paper_doi 10.1039/c8cc08220k
_journal_volume 54
_journal_year 2018
_chemical_formula_sum 'C14 H18 Mo9 N2 O28'
_chemical_formula_weight 1525.76
_space_group_IT_number 15
_space_group_name_Hall '-C 2yc'
_space_group_name_H-M_alt 'C 1 2/c 1'
_symmetry_cell_setting monoclinic
_symmetry_space_group_name_Hall '-C 2yc'
_symmetry_space_group_name_H-M 'C 1 2/c 1'
_atom_sites_solution_hydrogens geom
_atom_sites_solution_primary direct
_atom_sites_solution_secondary difmap
_audit_block_doi 10.5517/ccdc.csd.cc20s00v
_audit_creation_method SHELXL-97
_audit_update_record
;
2018-09-27 deposited with the CCDC.
2018-11-15 downloaded from the CCDC.
;
_cell_angle_alpha 90.00
_cell_angle_beta 121.511(4)
_cell_angle_gamma 90.00
_cell_formula_units_Z 4
_cell_length_a 27.187(6)
_cell_length_b 5.4936(9)
_cell_length_c 24.825(6)
_cell_measurement_reflns_used 3745
_cell_measurement_temperature 293(2)
_cell_measurement_theta_max 27.5
_cell_measurement_theta_min 3.3
_cell_volume 3161.0(12)
_computing_cell_refinement 'CrystalClear (Rigaku Corp., 2000)'
_computing_data_collection 'CrystalClear (Rigaku Corp., 2000)'
_computing_data_reduction 'CrystalClear (Rigaku Corp., 2000)'
_computing_molecular_graphics 'Bruker SHELXTL'
_computing_publication_material 'Bruker SHELXTL'
_computing_structure_refinement 'SHELXL-97 (Sheldrick, 1997)'
_computing_structure_solution 'SHELXS-97 (Sheldrick, 1990)'
_diffrn_ambient_temperature 293(2)
_diffrn_measured_fraction_theta_full 0.988
_diffrn_measured_fraction_theta_max 0.988
_diffrn_measurement_device_type 'Rigaku Mercury CCD'
_diffrn_measurement_method '\w scans'
_diffrn_radiation_monochromator graphite
_diffrn_radiation_source 'Rotating Anode'
_diffrn_radiation_type MoK\a
_diffrn_radiation_wavelength 0.71073
_diffrn_reflns_av_R_equivalents 0.0788
_diffrn_reflns_av_sigmaI/netI 0.0574
_diffrn_reflns_limit_h_max 33
_diffrn_reflns_limit_h_min -34
_diffrn_reflns_limit_k_max 6
_diffrn_reflns_limit_k_min -7
_diffrn_reflns_limit_l_max 32
_diffrn_reflns_limit_l_min -32
_diffrn_reflns_number 15772
_diffrn_reflns_theta_full 27.49
_diffrn_reflns_theta_max 27.49
_diffrn_reflns_theta_min 3.21
_diffrn_standards_decay_% 0
_diffrn_standards_interval_count 0
_diffrn_standards_interval_time 0
_diffrn_standards_number 0
_exptl_absorpt_coefficient_mu 3.559
_exptl_absorpt_correction_T_max 0.899
_exptl_absorpt_correction_T_min 0.797
_exptl_absorpt_correction_type multi-scan
_exptl_crystal_colour Colorless
_exptl_crystal_density_diffrn 3.206
_exptl_crystal_density_method 'not measured'
_exptl_crystal_description Prism
_exptl_crystal_F_000 2872
_exptl_crystal_size_max 0.066
_exptl_crystal_size_mid 0.053
_exptl_crystal_size_min 0.030
_refine_diff_density_max 2.775
_refine_diff_density_min -2.196
_refine_diff_density_rms 0.281
_refine_ls_extinction_method none
_refine_ls_goodness_of_fit_ref 0.966
_refine_ls_hydrogen_treatment CONSTRU
_refine_ls_matrix_type full
_refine_ls_number_parameters 240
_refine_ls_number_reflns 3577
_refine_ls_number_restraints 0
_refine_ls_restrained_S_all 0.966
_refine_ls_R_factor_all 0.0562
_refine_ls_R_factor_gt 0.0407
_refine_ls_shift/su_max 0.001
_refine_ls_shift/su_mean 0.000
_refine_ls_structure_factor_coef Fsqd
_refine_ls_weighting_details 'calc w=1/[\s^2^(Fo^2^)+(0.0740P)^2^+0.0000P] where P=(Fo^2^+2Fc^2^)/3'
_refine_ls_weighting_scheme calc
_refine_ls_wR_factor_gt 0.1100
_refine_ls_wR_factor_ref 0.1230
_reflns_number_gt 2631
_reflns_number_total 3577
_reflns_threshold_expression >2sigma(I)
_cod_data_source_file c8cc08220k2.cif
_cod_data_source_block 15
_cod_depositor_comments
;
The following automatic conversions were performed:

'_exptl_absorpt_correction_type' value 'Multi-scan' changed to
'multi-scan' according to
/home/data/users/saulius/crontab/automatic-downloads/rss-feeds/RSC/lib/dictionaries/cif_core.dic
dictionary named 'cif_core.dic' version 2.4.2 from 2011-04-26.

Automatic conversion script
Id: cif_fix_values 4973 2017-02-22 13:04:09Z antanas 

 Adding full bibliography for 7122604.cif.
;
_cod_original_sg_symbol_H-M C2/c
_cod_database_code 7122604

loop_
_symmetry_equiv_pos_as_xyz
'x, y, z'
'-x, y, -z+1/2'
'x+1/2, y+1/2, z'
'-x+1/2, y+1/2, -z+1/2'
'-x, -y, -z'
'x, -y, z-1/2'
'-x+1/2, -y+1/2, -z'
'x+1/2, -y+1/2, z-1/2'

loop_
_atom_site_label
_atom_site_type_symbol
_atom_site_fract_x
_atom_site_fract_y
_atom_site_fract_z
_atom_site_U_iso_or_equiv
_atom_site_adp_type
_atom_site_occupancy
_atom_site_symmetry_multiplicity
_atom_site_calc_flag
_atom_site_refinement_flags
Mo1 Mo 0.5000 -0.61746(13) 0.2500 0.00429(17) Uani 1 2 d S
Mo2 Mo 0.53362(2) -1.12683(11) 0.38233(2) 0.01087(16) Uani 1 1 d .
Mo3 Mo 0.55500(2) -0.65834(10) 0.50223(2) 0.01057(16) Uani 1 1 d .
Mo4 Mo 0.40514(2) -0.26083(12) 0.25527(3) 0.01520(17) Uani 1 1 d .
Mo5 Mo 0.42409(2) -0.80138(11) 0.37618(2) 0.01190(16) Uani 1 1 d .
O1 O 0.3354(2) -0.3106(10) 0.2345(2) 0.0247(12) Uani 1 1 d .
O2 O 0.6043(2) -1.0789(10) 0.4076(2) 0.0239(12) Uani 1 1 d .
O3 O 0.42076(19) -0.5209(9) 0.2162(2) 0.0173(10) Uani 1 1 d .
O4 O 0.4222(2) -0.5715(9) 0.3288(2) 0.0191(11) Uani 1 1 d .
O5 O 0.5597(2) -0.8874(9) 0.5520(2) 0.0197(11) Uani 1 1 d .
O6 O 0.3544(2) -0.8276(10) 0.3549(2) 0.0254(12) Uani 1 1 d .
O7 O 0.54209(19) -0.3861(9) 0.5440(2) 0.0166(10) Uani 1 1 d .
O8 O 0.43608(19) -1.0739(9) 0.3365(2) 0.0169(10) Uani 1 1 d .
O9 O 0.5016(2) -1.2975(9) 0.3081(2) 0.0159(10) Uani 1 1 d .
O10 O 0.51997(19) -0.8443(9) 0.4254(2) 0.0150(10) Uani 1 1 d .
O11 O 0.5369(2) -1.3512(9) 0.4337(2) 0.0204(11) Uani 1 1 d .
O12 O 0.4869(2) -0.8086(9) 0.1887(2) 0.0177(11) Uani 1 1 d .
O13 O 0.6241(2) -0.6260(10) 0.5217(2) 0.0251(12) Uani 1 1 d .
O14 O 0.3986(2) -0.0242(10) 0.2078(2) 0.0226(11) Uani 1 1 d .
N1 N 0.2679(3) 0.3458(12) 0.1189(3) 0.0275(15) Uani 1 1 d .
C7 C 0.2542(3) 0.6654(14) 0.0253(3) 0.0249(17) Uani 1 1 d .
C6 C 0.2996(3) 0.4942(16) 0.0532(4) 0.0301(19) Uani 1 1 d .
H6A H 0.3256 0.4863 0.0397 0.036 Uiso 1 1 calc R
C5 C 0.2166(4) 0.6668(17) 0.0481(4) 0.037(2) Uani 1 1 d .
H5A H 0.1862 0.7772 0.0317 0.044 Uiso 1 1 calc R
C4 C 0.2242(4) 0.5096(16) 0.0935(4) 0.037(2) Uani 1 1 d .
H4A H 0.1986 0.5136 0.1078 0.044 Uiso 1 1 calc R
C3 C 0.2790(4) 0.1790(19) 0.1718(4) 0.042(2) Uani 1 1 d .
H3A H 0.2887 0.0195 0.1632 0.050 Uiso 1 1 calc R
H3B H 0.3125 0.2386 0.2104 0.050 Uiso 1 1 calc R
C2 C 0.2307(4) 0.151(2) 0.1832(5) 0.056(3) Uani 1 1 d .
H2A H 0.2420 0.0400 0.2177 0.083 Uiso 1 1 calc R
H2B H 0.1974 0.0876 0.1459 0.083 Uiso 1 1 calc R
H2C H 0.2216 0.3061 0.1935 0.083 Uiso 1 1 calc R
C1 C 0.3059(3) 0.3397(16) 0.0996(4) 0.032(2) Uani 1 1 d .
H1A H 0.3365 0.2303 0.1179 0.039 Uiso 1 1 calc R

loop_
_atom_site_aniso_label
_atom_site_aniso_U_11
_atom_site_aniso_U_22
_atom_site_aniso_U_33
_atom_site_aniso_U_23
_atom_site_aniso_U_13
_atom_site_aniso_U_12
Mo1 0.0046(3) 0.0038(4) 0.0073(3) 0.000 0.0051(3) 0.000
Mo2 0.0089(3) 0.0120(3) 0.0122(3) -0.0004(2) 0.0059(2) 0.0002(2)
Mo3 0.0081(3) 0.0123(3) 0.0117(3) -0.0012(2) 0.0055(2) -0.0005(2)
Mo4 0.0110(3) 0.0177(3) 0.0165(3) -0.0012(2) 0.0069(2) 0.0004(2)
Mo5 0.0090(3) 0.0140(3) 0.0135(3) -0.0016(2) 0.0064(2) -0.0004(2)
O1 0.016(2) 0.026(3) 0.032(3) -0.002(2) 0.012(2) -0.003(2)
O2 0.014(2) 0.029(3) 0.028(3) -0.001(2) 0.010(2) -0.001(2)
O3 0.016(2) 0.019(3) 0.017(2) -0.003(2) 0.0085(19) -0.001(2)
O4 0.021(2) 0.016(3) 0.022(2) -0.002(2) 0.012(2) -0.002(2)
O5 0.023(3) 0.017(3) 0.020(2) 0.000(2) 0.012(2) 0.000(2)
O6 0.017(3) 0.028(3) 0.032(3) 0.000(2) 0.013(2) -0.001(2)
O7 0.013(2) 0.021(3) 0.015(2) -0.003(2) 0.0072(19) 0.000(2)
O8 0.011(2) 0.022(3) 0.017(2) 0.000(2) 0.0069(19) 0.002(2)
O9 0.016(2) 0.018(3) 0.014(2) -0.004(2) 0.0086(19) 0.001(2)
O10 0.013(2) 0.016(3) 0.017(2) -0.004(2) 0.0086(19) 0.0007(19)
O11 0.025(3) 0.020(3) 0.020(2) 0.001(2) 0.014(2) 0.000(2)
O12 0.014(2) 0.019(3) 0.022(2) 0.000(2) 0.011(2) 0.001(2)
O13 0.015(2) 0.030(3) 0.030(3) 0.004(2) 0.012(2) -0.001(2)
O14 0.021(3) 0.026(3) 0.024(3) 0.004(2) 0.014(2) -0.001(2)
N1 0.021(3) 0.026(4) 0.033(4) 0.008(3) 0.012(3) 0.003(3)
C7 0.021(4) 0.024(4) 0.029(4) 0.001(3) 0.012(3) 0.002(3)
C6 0.021(4) 0.041(5) 0.031(4) 0.009(4) 0.016(3) 0.006(4)
C5 0.029(4) 0.040(5) 0.054(6) 0.016(4) 0.030(4) 0.022(4)
C4 0.032(5) 0.044(6) 0.048(5) 0.010(4) 0.030(4) 0.017(4)
C3 0.030(5) 0.051(6) 0.043(5) 0.014(5) 0.018(4) 0.001(4)
C2 0.048(6) 0.072(8) 0.053(6) 0.032(6) 0.031(5) 0.019(5)
C1 0.017(4) 0.039(5) 0.040(5) 0.009(4) 0.014(3) 0.010(4)

loop_
_atom_type_symbol
_atom_type_description
_atom_type_scat_dispersion_real
_atom_type_scat_dispersion_imag
_atom_type_scat_source
C C 0.0033 0.0016 'International Tables Vol C Tables 4.2.6.8 and 6.1.1.4'
H H 0.0000 0.0000 'International Tables Vol C Tables 4.2.6.8 and 6.1.1.4'
N N 0.0061 0.0033 'International Tables Vol C Tables 4.2.6.8 and 6.1.1.4'
O O 0.0106 0.0060 'International Tables Vol C Tables 4.2.6.8 and 6.1.1.4'
Mo Mo -1.6832 0.6857 'International Tables Vol C Tables 4.2.6.8 and 6.1.1.4'

loop_
_geom_angle_atom_site_label_1
_geom_angle_atom_site_label_2
_geom_angle_atom_site_label_3
_geom_angle
_geom_angle_site_symmetry_1
_geom_angle_site_symmetry_3
O12 Mo1 O12 105.0(3) 2_655 .
O12 Mo1 O3 96.6(2) 2_655 2_655
O12 Mo1 O3 102.7(2) . 2_655
O12 Mo1 O3 102.7(2) 2_655 .
O12 Mo1 O3 96.6(2) . .
O3 Mo1 O3 148.2(3) 2_655 .
O12 Mo1 O9 164.2(2) 2_655 2_665
O12 Mo1 O9 89.11(18) . 2_665
O3 Mo1 O9 73.08(18) 2_655 2_665
O3 Mo1 O9 82.20(19) . 2_665
O12 Mo1 O9 89.11(18) 2_655 1_565
O12 Mo1 O9 164.2(2) . 1_565
O3 Mo1 O9 82.20(19) 2_655 1_565
O3 Mo1 O9 73.08(18) . 1_565
O9 Mo1 O9 77.9(2) 2_665 1_565
O2 Mo2 O11 102.9(3) . .
O2 Mo2 O9 107.6(2) . .
O11 Mo2 O9 101.0(2) . .
O2 Mo2 O10 99.7(2) . .
O11 Mo2 O10 96.3(2) . .
O9 Mo2 O10 143.2(2) . .
O2 Mo2 O8 162.5(2) . .
O11 Mo2 O8 93.2(2) . .
O9 Mo2 O8 75.39(19) . .
O10 Mo2 O8 71.40(17) . .
O2 Mo2 O12 86.6(2) . 2_655
O11 Mo2 O12 169.6(2) . 2_655
O9 Mo2 O12 79.81(18) . 2_655
O10 Mo2 O12 77.73(19) . 2_655
O8 Mo2 O12 76.88(17) . 2_655
O13 Mo3 O5 102.6(2) . .
O13 Mo3 O10 103.9(2) . .
O5 Mo3 O10 97.8(2) . .
O13 Mo3 O7 104.4(2) . .
O5 Mo3 O7 98.4(2) . .
O10 Mo3 O7 143.2(2) . .
O13 Mo3 O11 84.8(2) . 1_565
O5 Mo3 O11 172.5(2) . 1_565
O10 Mo3 O11 81.36(19) . 1_565
O7 Mo3 O11 78.39(19) . 1_565
O13 Mo3 O7 163.3(2) . 5_646
O5 Mo3 O7 94.1(2) . 5_646
O10 Mo3 O7 73.39(18) . 5_646
O7 Mo3 O7 72.7(2) . 5_646
O11 Mo3 O7 78.57(18) 1_565 5_646
O14 Mo4 O1 102.4(2) . .
O14 Mo4 O3 101.1(2) . .
O1 Mo4 O3 103.6(2) . .
O14 Mo4 O8 98.2(2) . 1_565
O1 Mo4 O8 101.6(2) . 1_565
O3 Mo4 O8 144.0(2) . 1_565
O14 Mo4 O9 98.1(2) . 1_565
O1 Mo4 O9 159.4(2) . 1_565
O3 Mo4 O9 74.08(18) . 1_565
O8 Mo4 O9 73.25(18) 1_565 1_565
O14 Mo4 O4 174.6(2) . .
O1 Mo4 O4 81.8(2) . .
O3 Mo4 O4 81.06(18) . .
O8 Mo4 O4 77.51(19) 1_565 .
O9 Mo4 O4 77.62(17) 1_565 .
O6 Mo5 O4 102.9(2) . .
O6 Mo5 O8 103.7(2) . .
O4 Mo5 O8 100.2(2) . .
O6 Mo5 O7 102.5(2) . 5_646
O4 Mo5 O7 97.8(2) . 5_646
O8 Mo5 O7 143.8(2) . 5_646
O6 Mo5 O10 163.5(2) . .
O4 Mo5 O10 93.5(2) . .
O8 Mo5 O10 74.63(17) . .
O7 Mo5 O10 73.15(18) 5_646 .
O6 Mo5 O5 84.8(2) . 5_636
O4 Mo5 O5 172.2(2) . 5_636
O8 Mo5 O5 78.76(19) . 5_636
O7 Mo5 O5 79.24(19) 5_646 5_636
O10 Mo5 O5 78.77(17) . 5_636
Mo4 O3 Mo1 118.8(2) . .
Mo5 O4 Mo4 171.8(3) . .
Mo3 O5 Mo5 174.3(3) . 5_636
Mo3 O7 Mo5 144.1(3) . 5_646
Mo3 O7 Mo3 107.3(2) . 5_646
Mo5 O7 Mo3 105.0(2) 5_646 5_646
Mo5 O8 Mo4 145.2(3) . 1_545
Mo5 O8 Mo2 108.0(2) . .
Mo4 O8 Mo2 101.61(19) 1_545 .
Mo2 O9 Mo4 109.7(2) . 1_545
Mo2 O9 Mo1 151.7(3) . 1_545
Mo4 O9 Mo1 94.01(17) 1_545 1_545
Mo3 O10 Mo2 143.0(3) . .
Mo3 O10 Mo5 108.5(2) . .
Mo2 O10 Mo5 106.0(2) . .
Mo2 O11 Mo3 170.7(3) . 1_545
Mo1 O12 Mo2 168.4(3) . 2_655
C1 N1 C4 120.0(7) . .
C1 N1 C3 117.1(7) . .
C4 N1 C3 122.8(7) . .
C5 C7 C6 116.2(7) . .
C5 C7 C7 121.1(9) . 7_565
C6 C7 C7 122.7(8) . 7_565
C1 C6 C7 121.3(7) . .
C1 C6 H6A 119.3 . .
C7 C6 H6A 119.3 . .
C4 C5 C7 120.5(7) . .
C4 C5 H5A 119.8 . .
C7 C5 H5A 119.8 . .
C5 C4 N1 122.0(7) . .
C5 C4 H4A 119.0 . .
N1 C4 H4A 119.0 . .
C2 C3 N1 115.9(7) . .
C2 C3 H3A 108.3 . .
N1 C3 H3A 108.3 . .
C2 C3 H3B 108.3 . .
N1 C3 H3B 108.3 . .
H3A C3 H3B 107.4 . .
C3 C2 H2A 109.5 . .
C3 C2 H2B 109.5 . .
H2A C2 H2B 109.5 . .
C3 C2 H2C 109.5 . .
H2A C2 H2C 109.5 . .
H2B C2 H2C 109.5 . .
N1 C1 C6 120.0(7) . .
N1 C1 H1A 120.0 . .
C6 C1 H1A 120.0 . .

loop_
_geom_bond_atom_site_label_1
_geom_bond_atom_site_label_2
_geom_bond_distance
_geom_bond_site_symmetry_2
Mo1 O12 1.725(5) 2_655
Mo1 O12 1.725(5) .
Mo1 O3 1.933(5) 2_655
Mo1 O3 1.933(5) .
Mo1 O9 2.260(5) 2_665
Mo1 O9 2.260(5) 1_565
Mo2 O2 1.700(5) .
Mo2 O11 1.743(5) .
Mo2 O9 1.832(5) .
Mo2 O10 2.025(5) .
Mo2 O8 2.293(4) .
Mo2 O12 2.335(5) 2_655
Mo3 O13 1.687(5) .
Mo3 O5 1.720(5) .
Mo3 O10 1.922(5) .
Mo3 O7 1.953(5) .
Mo3 O11 2.259(5) 1_565
Mo3 O7 2.275(5) 5_646
Mo4 O14 1.701(5) .
Mo4 O1 1.707(5) .
Mo4 O3 1.896(5) .
Mo4 O8 2.014(5) 1_565
Mo4 O9 2.246(5) 1_565
Mo4 O4 2.361(5) .
Mo5 O6 1.686(5) .
Mo5 O4 1.708(5) .
Mo5 O8 1.911(5) .
Mo5 O7 1.982(5) 5_646
Mo5 O10 2.239(5) .
Mo5 O5 2.341(5) 5_636
O5 Mo5 2.340(5) 5_636
O7 Mo5 1.982(5) 5_646
O7 Mo3 2.275(5) 5_646
O8 Mo4 2.014(5) 1_545
O9 Mo4 2.246(5) 1_545
O9 Mo1 2.260(5) 1_545
O11 Mo3 2.259(5) 1_545
O12 Mo2 2.335(5) 2_655
N1 C1 1.350(9) .
N1 C4 1.355(10) .
N1 C3 1.497(10) .
C7 C5 1.404(10) .
C7 C6 1.411(10) .
C7 C7 1.483(15) 7_565
C6 C1 1.367(11) .
C6 H6A 0.9300 .
C5 C4 1.346(12) .
C5 H5A 0.9300 .
C4 H4A 0.9300 .
C3 C2 1.490(11) .
C3 H3A 0.9700 .
C3 H3B 0.9700 .
C2 H2A 0.9600 .
C2 H2B 0.9600 .
C2 H2C 0.9600 .
C1 H1A 0.9300 .

loop_
_geom_torsion_atom_site_label_1
_geom_torsion_atom_site_label_2
_geom_torsion_atom_site_label_3
_geom_torsion_atom_site_label_4
_geom_torsion
_geom_torsion_site_symmetry_1
_geom_torsion_site_symmetry_4
O14 Mo4 O3 Mo1 97.2(3) . .
O1 Mo4 O3 Mo1 -157.0(3) . .
O8 Mo4 O3 Mo1 -23.8(5) 1_565 .
O9 Mo4 O3 Mo1 1.8(2) 1_565 .
O4 Mo4 O3 Mo1 -77.8(3) . .
O12 Mo1 O3 Mo4 83.3(3) 2_655 .
O12 Mo1 O3 Mo4 -169.6(3) . .
O3 Mo1 O3 Mo4 -42.5(2) 2_655 .
O9 Mo1 O3 Mo4 -81.5(3) 2_665 .
O9 Mo1 O3 Mo4 -1.8(2) 1_565 .
O6 Mo5 O4 Mo4 -12.2(19) . .
O8 Mo5 O4 Mo4 94.6(19) . .
O7 Mo5 O4 Mo4 -117.0(19) 5_646 .
O10 Mo5 O4 Mo4 169.6(19) . .
O5 Mo5 O4 Mo4 175.9(11) 5_636 .
O14 Mo4 O4 Mo5 150(2) . .
O1 Mo4 O4 Mo5 9.2(19) . .
O3 Mo4 O4 Mo5 -96.0(19) . .
O8 Mo4 O4 Mo5 113.1(19) 1_565 .
O9 Mo4 O4 Mo5 -171.6(19) 1_565 .
O13 Mo3 O5 Mo5 2(3) . 5_636
O10 Mo3 O5 Mo5 108(3) . 5_636
O7 Mo3 O5 Mo5 -105(3) . 5_636
O11 Mo3 O5 Mo5 -168.3(18) 1_565 5_636
O7 Mo3 O5 Mo5 -178(100) 5_646 5_636
O13 Mo3 O7 Mo5 -43.9(5) . 5_646
O5 Mo3 O7 Mo5 61.4(5) . 5_646
O10 Mo3 O7 Mo5 176.7(3) . 5_646
O11 Mo3 O7 Mo5 -125.4(5) 1_565 5_646
O7 Mo3 O7 Mo5 153.1(6) 5_646 5_646
O13 Mo3 O7 Mo3 162.9(2) . 5_646
O5 Mo3 O7 Mo3 -91.7(2) . 5_646
O10 Mo3 O7 Mo3 23.6(5) . 5_646
O11 Mo3 O7 Mo3 81.5(2) 1_565 5_646
O7 Mo3 O7 Mo3 0.0 5_646 5_646
O6 Mo5 O8 Mo4 48.8(5) . 1_545
O4 Mo5 O8 Mo4 -57.3(5) . 1_545
O7 Mo5 O8 Mo4 -175.9(3) 5_646 1_545
O10 Mo5 O8 Mo4 -148.1(5) . 1_545
O5 Mo5 O8 Mo4 130.6(5) 5_636 1_545
O6 Mo5 O8 Mo2 -164.4(2) . .
O4 Mo5 O8 Mo2 89.5(2) . .
O7 Mo5 O8 Mo2 -29.1(5) 5_646 .
O10 Mo5 O8 Mo2 -1.37(17) . .
O5 Mo5 O8 Mo2 -82.7(2) 5_636 .
O2 Mo2 O8 Mo5 -60.2(7) . .
O11 Mo2 O8 Mo5 97.1(3) . .
O9 Mo2 O8 Mo5 -162.4(3) . .
O10 Mo2 O8 Mo5 1.54(19) . .
O12 Mo2 O8 Mo5 -79.7(2) 2_655 .
O2 Mo2 O8 Mo4 101.2(7) . 1_545
O11 Mo2 O8 Mo4 -101.6(2) . 1_545
O9 Mo2 O8 Mo4 -1.1(2) . 1_545
O10 Mo2 O8 Mo4 162.9(3) . 1_545
O12 Mo2 O8 Mo4 81.6(2) 2_655 1_545
O2 Mo2 O9 Mo4 -161.0(2) . 1_545
O11 Mo2 O9 Mo4 91.5(3) . 1_545
O10 Mo2 O9 Mo4 -24.9(5) . 1_545
O8 Mo2 O9 Mo4 1.02(19) . 1_545
O12 Mo2 O9 Mo4 -77.9(2) 2_655 1_545
O2 Mo2 O9 Mo1 53.5(6) . 1_545
O11 Mo2 O9 Mo1 -54.0(5) . 1_545
O10 Mo2 O9 Mo1 -170.4(4) . 1_545
O8 Mo2 O9 Mo1 -144.5(6) . 1_545
O12 Mo2 O9 Mo1 136.6(6) 2_655 1_545
O13 Mo3 O10 Mo2 40.5(5) . .
O5 Mo3 O10 Mo2 -64.6(5) . .
O7 Mo3 O10 Mo2 180.0(3) . .
O11 Mo3 O10 Mo2 122.9(4) 1_565 .
O7 Mo3 O10 Mo2 -156.5(5) 5_646 .
O13 Mo3 O10 Mo5 -161.6(2) . .
O5 Mo3 O10 Mo5 93.2(2) . .
O7 Mo3 O10 Mo5 -22.2(5) . .
O11 Mo3 O10 Mo5 -79.3(2) 1_565 .
O7 Mo3 O10 Mo5 1.30(17) 5_646 .
O2 Mo2 O10 Mo3 -38.7(5) . .
O11 Mo2 O10 Mo3 65.5(4) . .
O9 Mo2 O10 Mo3 -176.7(3) . .
O8 Mo2 O10 Mo3 156.8(5) . .
O12 Mo2 O10 Mo3 -123.1(4) 2_655 .
O2 Mo2 O10 Mo5 163.1(2) . .
O11 Mo2 O10 Mo5 -92.6(2) . .
O9 Mo2 O10 Mo5 25.2(5) . .
O8 Mo2 O10 Mo5 -1.30(16) . .
O12 Mo2 O10 Mo5 78.8(2) 2_655 .
O6 Mo5 O10 Mo3 -78.3(8) . .
O4 Mo5 O10 Mo3 95.6(2) . .
O8 Mo5 O10 Mo3 -164.8(3) . .
O7 Mo5 O10 Mo3 -1.5(2) 5_646 .
O5 Mo5 O10 Mo3 -83.5(2) 5_636 .
O6 Mo5 O10 Mo2 88.0(8) . .
O4 Mo5 O10 Mo2 -98.1(2) . .
O8 Mo5 O10 Mo2 1.53(19) . .
O7 Mo5 O10 Mo2 164.8(3) 5_646 .
O5 Mo5 O10 Mo2 82.8(2) 5_636 .
O2 Mo2 O11 Mo3 -25.1(18) . 1_545
O9 Mo2 O11 Mo3 86.0(18) . 1_545
O10 Mo2 O11 Mo3 -126.6(18) . 1_545
O8 Mo2 O11 Mo3 161.8(18) . 1_545
O12 Mo2 O11 Mo3 179.3(10) 2_655 1_545
O12 Mo1 O12 Mo2 16.9(12) 2_655 2_655
O3 Mo1 O12 Mo2 117.4(13) 2_655 2_655
O3 Mo1 O12 Mo2 -88.2(13) . 2_655
O9 Mo1 O12 Mo2 -170.2(14) 2_665 2_655
O9 Mo1 O12 Mo2 -136.1(11) 1_565 2_655
C5 C7 C6 C1 0.0(12) . .
C7 C7 C6 C1 -179.6(9) 7_565 .
C6 C7 C5 C4 -0.7(13) . .
C7 C7 C5 C4 179.0(9) 7_565 .
C7 C5 C4 N1 0.2(15) . .
C1 N1 C4 C5 1.1(13) . .
C3 N1 C4 C5 176.5(9) . .
C1 N1 C3 C2 -167.7(9) . .
C4 N1 C3 C2 16.8(13) . .
C4 N1 C1 C6 -1.8(13) . .
C3 N1 C1 C6 -177.4(8) . .
C7 C6 C1 N1 1.2(13) . .
